data_1548513
loop_
_publ_author_name
'Cao, Jia-Qing'
'Tian, Hai-Yan'
'Li, Man-Mei'
'Zhang, Wei'
'Wang, Ying'
'Wang, Lei'
'Ye, Wen-Cai'

_publ_section_title
;
 Rearranged Phloroglucinol-Monoterpenoid Adducts from Callistemon rigidus
;
_journal_name_full 'Journal of Natural Products'
_journal_paper_doi 10.1021/acs.jnatprod.7b00606
_journal_year 2017
_chemical_absolute_configuration ad
_chemical_formula_moiety 'C22 H30 O5'
_chemical_formula_sum 'C22 H30 O5'
_chemical_formula_weight 374.46
_space_group_crystal_system triclinic
_space_group_IT_number 1
_space_group_name_Hall 'P 1'
_space_group_name_H-M_alt 'P 1'
_symmetry_space_group_name_Hall 'P 1'
_symmetry_space_group_name_H-M 'P 1'
_atom_sites_solution_hydrogens geom
_audit_creation_date 2017-02-14
_audit_creation_method
;
Olex2 1.2-beta
(compiled 2017.01.04 svn.r3372 for OlexSys, GUI svn.r5292)
;
_cell_angle_alpha 117.449(2)
_cell_angle_beta 110.752(2)
_cell_angle_gamma 94.972(2)
_cell_formula_units_Z 2
_cell_length_a 9.3123(2)
_cell_length_b 11.7835(2)
_cell_length_c 11.8236(2)
_cell_measurement_reflns_used 23415
_cell_measurement_temperature 150.00(10)
_cell_measurement_theta_max 73.8710
_cell_measurement_theta_min 4.4260
_cell_volume 1026.64(5)
_computing_cell_refinement 'CrysAlisPro 1.171.38.43 (Rigaku OD, 2015)'
_computing_data_collection 'CrysAlisPro 1.171.38.43 (Rigaku OD, 2015)'
_computing_data_reduction 'CrysAlisPro 1.171.38.43 (Rigaku OD, 2015)'
_computing_molecular_graphics 'Olex2 (Dolomanov et al., 2009)'
_computing_publication_material 'Olex2 (Dolomanov et al., 2009)'
_computing_structure_refinement 'ShelXL (Sheldrick, 2015)'
_computing_structure_solution 'SHELXS-97 (Sheldrick, 1990)'
_diffrn_ambient_environment N~2~
_diffrn_ambient_temperature 150.00(10)
_diffrn_detector 'CCD plate'
_diffrn_detector_area_resol_mean 5.2913
_diffrn_detector_type AtlasS2
_diffrn_measured_fraction_theta_full 0.997
_diffrn_measured_fraction_theta_max 0.979
_diffrn_measurement_details
;
List of Runs (angles in degrees, time in seconds):

  # Type    Start    End  Width  t~exp~   \w     \q     \k     \f   Frames
--------------------------------------------------------------------------
  1  \w    -67.00  -9.00   1.00    1.00    --  -41.64  57.00 -30.00   58
  2  \w    -70.00  27.00   1.00    1.00    --  -41.64  57.00  90.00   97
  3  \w     65.00  93.00   1.00    1.00    --   41.64-125.00-120.00   28
  4  \w     31.00  64.00   1.00    1.00    --   41.64-125.00-120.00   33
  5  \w    104.00 140.00   1.00    3.09    --  107.79 -77.00-150.00   36
  6  \w     83.00 169.00   1.00    3.09    --  107.79  45.00-120.00   86
  7  \w    110.00 175.00   1.00    3.09    --  107.79 125.00-120.00   65
  8  \w    103.00 167.00   1.00    3.09    --  107.79 125.00 -60.00   64
  9  \w     97.00 173.00   1.00    3.09    --  107.79 125.00-180.00   76
 10  \w     80.00 129.00   1.00    3.09    --  107.79  61.00   0.00   49
 11  \w     36.00  96.00   1.00    3.09    --  107.79 -77.00-150.00   60
 12  \w    -43.00 -18.00   1.00    1.00    --  -41.89 -37.00  30.00   25
 13  \w   -111.00 -16.00   1.00    1.00    --  -41.89 -57.00 -60.00   95
 14  \w    -77.00 -46.00   1.00    1.00    --  -41.89 -37.00  30.00   31
 15  \w   -116.00 -21.00   1.00    1.00    --  -41.89 -37.00 150.00   95
 16  \w   -115.00 -82.00   1.00    1.00    --  -41.89 -37.00  30.00   33
 17  \w     23.00  69.00   1.00    1.00    --   41.89-125.00 -30.00   46
 18  \w     12.00  45.00   1.00    1.00    --   46.00  82.00  61.68   33
 19  \w     12.00  37.00   1.00    1.00    --   46.00  81.00 -13.50   25
 20  \w     16.00  41.00   1.00    1.00    --   50.00  81.00  11.50   25
 21  \w     17.00  42.00   1.00    1.00    --   50.00  79.00 176.47   25
 22  \w     20.00  45.00   1.00    1.00    --   54.00  81.00-142.28   25
 23  \w     21.00  46.00   1.00    1.00    --   54.00  79.00-107.84   25
 24  \w     71.00 112.00   1.00    1.00    --   58.00  77.00 113.99   41
 25  \w     26.00  66.00   1.00    1.00    --   58.00  77.00 113.99   40
 26  \w    105.00 131.00   1.00    1.00    --   62.00  75.00 157.12   26
 27  \w     30.00  56.00   1.00    1.00    --   62.00  75.00 -36.73   26
 28  \w     31.00  56.00   1.00    1.00    --   62.00  76.00  73.84   25
 29  \w     32.00  58.00   1.00    1.00    --   62.00  75.00 157.12   26
 30  \w     38.00  71.00   1.00    1.00    --   66.00  77.00 177.89   33
 31  \w     91.00 141.00   1.00    1.00    --   66.00  77.00 -13.56   50
 32  \w     36.00  64.00   1.00    1.00    --   66.00  77.00 -13.56   28
 33  \w     34.00  71.00   1.00    1.00    --   66.00  74.00 -84.74   37
 34  \w     34.00  69.00   1.00    1.00    --   66.00  77.00-123.44   35
 35  \w    111.00 141.00   1.00    1.00    --   66.00  74.00 -84.74   30
 36  \w     37.00  64.00   1.00    1.00    --   70.00  77.00  34.06   27
 37  \w     37.00  69.00   1.00    1.00    --   70.00  77.00  87.93   32
 38  \w     56.00  82.00   1.00    3.09    --  107.79-125.00 120.00   26
 39  \w     81.00 106.00   1.00    3.09    --  107.79  61.00 -90.00   25
 40  \w     76.00 144.00   1.00    3.09    --  107.79  77.00  60.00   68
 41  \w     79.00 172.00   1.00    3.09    --  107.79  61.00  30.00   93
 42  \w    139.00 178.00   1.00    3.09    --  107.79 125.00 120.00   39
 43  \w     81.00 133.00   1.00    3.09    --  107.79  61.00 -30.00   52
 44  \w     75.00 174.00   1.00    3.09    --  107.79  77.00 150.00   99
 45  \w    120.00 155.00   1.00    3.09    --  107.79  77.00   0.00   35
 46  \w     76.00 102.00   1.00    3.09    --  107.79  77.00   0.00   26
 47  \w     75.00 101.00   1.00    3.09    --  107.79  77.00  30.00   26
 48  \w     76.00 102.00   1.00    3.09    --  107.79  77.00 -30.00   26
 49  \w    117.00 176.00   1.00    3.09    --  107.79  77.00 -90.00   59
 50  \w     75.00 113.00   1.00    3.09    --  107.79  77.00 -90.00   38
 51  \w     25.00  73.00   1.00    3.09    --  107.79 -94.00 -60.00   48
 52  \w     80.00 106.00   1.00    3.09    --  107.79  61.00-120.00   26
 53  \w     79.00 110.00   1.00    3.09    --  107.79  61.00  90.00   31
 54  \w     75.00 163.00   1.00    3.09    --  107.79  77.00  90.00   88
 55  \w     84.00 110.00   1.00    3.09    --  107.79  61.00  60.00   26
 56  \w     75.00 138.00   1.00    3.09    --  107.79  77.00-180.00   63
 57  \w     79.00 104.00   1.00    3.09    --  107.79  61.00 150.00   25
 58  \w     90.00 122.00   1.00    3.09    --  107.79-125.00 -90.00   32
 59  \w     75.00 104.00   1.00    3.09    --  107.79  77.00 -60.00   29
 60  \w     75.00 167.00   1.00    3.09    --  107.79  77.00 120.00   92
 61  \w     93.00 120.00   1.00    3.09    --  107.79-125.00 120.00   27
 62  \w     81.00 140.00   1.00    3.09    --  107.79  61.00 -60.00   59
 63  \w     55.00  81.00   1.00    3.09    --   86.00  70.00-153.94   26
 64  \w   -122.00  -1.00   1.00    1.00    --  -41.89 -19.00  90.00  121
 65  \w   -118.00  -9.00   1.00    1.00    --  -41.89 -77.00 -60.00  109
 66  \w    -46.00 130.00   1.00    1.00    --   41.89   0.00-180.00  176
 67  \w    -46.00 130.00   1.00    1.00    --   41.89   0.00 -90.00  176
 68  \w     23.00  98.00   1.00    1.00    --   41.89-125.00-180.00   75
 69  \w    -46.00 130.00   1.00    1.00    --   41.89   0.00-120.00  176
 70  \w    -46.00 130.00   1.00    1.00    --   41.89   0.00 -60.00  176
 71  \w    -46.00 130.00   1.00    1.00    --   41.89   0.00 -30.00  176
 72  \w    -46.00 130.00   1.00    1.00    --   41.89   0.00-150.00  176
 73  \w     11.00  38.00   1.00    1.00    --   46.00  84.00 160.13   27
 74  \w     21.00  49.00   1.00    1.00    --   54.00  78.00  52.14   28
 75  \w     21.00  49.00   1.00    1.00    --   54.00  78.00 -35.53   28
 76  \w     29.00 138.00   1.00    1.00    --   62.00  77.00  32.54  109
 77  \w     30.00 137.00   1.00    1.00    --   62.00  75.00 -65.43  107
 78  \w     30.00 137.00   1.00    1.00    --   62.00  74.00-132.45  107
 79  \w     34.00 141.00   1.00    1.00    --   66.00  75.00   6.24  107
 80  \w     45.00 146.00   1.00    1.00    --   74.00  60.00  42.45  101
;
_diffrn_measurement_device 'four-circle diffractometer'
_diffrn_measurement_device_type 'SuperNova, Dual, Cu at zero, AtlasS2'
_diffrn_measurement_method '\w scans'
_diffrn_orient_matrix_type 'CrysAlisPro convention (1999,Acta A55,543-557)'
_diffrn_orient_matrix_UB_11 -0.1580766000
_diffrn_orient_matrix_UB_12 -0.0732104000
_diffrn_orient_matrix_UB_13 -0.1391610000
_diffrn_orient_matrix_UB_21 -0.0001646000
_diffrn_orient_matrix_UB_22 0.1326997000
_diffrn_orient_matrix_UB_23 0.0043948000
_diffrn_orient_matrix_UB_31 0.0971232000
_diffrn_orient_matrix_UB_32 -0.0300241000
_diffrn_orient_matrix_UB_33 -0.0867428000
_diffrn_radiation_monochromator mirror
_diffrn_radiation_probe x-ray
_diffrn_radiation_type CuK\a
_diffrn_radiation_wavelength 1.54178
_diffrn_reflns_av_R_equivalents 0.0310
_diffrn_reflns_av_unetI/netI 0.0204
_diffrn_reflns_Laue_measured_fraction_full 0.997
_diffrn_reflns_Laue_measured_fraction_max 0.979
_diffrn_reflns_limit_h_max 11
_diffrn_reflns_limit_h_min -11
_diffrn_reflns_limit_k_max 14
_diffrn_reflns_limit_k_min -14
_diffrn_reflns_limit_l_max 14
_diffrn_reflns_limit_l_min -14
_diffrn_reflns_number 28222
_diffrn_reflns_point_group_measured_fraction_full 0.949
_diffrn_reflns_point_group_measured_fraction_max 0.913
_diffrn_reflns_theta_full 67.679
_diffrn_reflns_theta_max 74.038
_diffrn_reflns_theta_min 4.434
_diffrn_source 'micro-focus sealed X-ray tube'
_diffrn_source_type 'SuperNova (Cu) X-ray Source'
_exptl_absorpt_coefficient_mu 0.685
_exptl_absorpt_correction_T_max 1.00000
_exptl_absorpt_correction_T_min 0.62776
_exptl_absorpt_correction_type multi-scan
_exptl_absorpt_process_details
;
CrysAlisPro 1.171.38.43 (Rigaku Oxford Diffraction, 2015)
Empirical absorption correction using spherical harmonics,
 implemented in SCALE3 ABSPACK scaling algorithm.
;
_exptl_crystal_colour colourless
_exptl_crystal_colour_primary colourless
_exptl_crystal_density_diffrn 1.211
_exptl_crystal_description plate
_exptl_crystal_F_000 404
_exptl_crystal_size_max 0.32
_exptl_crystal_size_mid 0.25
_exptl_crystal_size_min 0.2
_refine_diff_density_max 0.254
_refine_diff_density_min -0.152
_refine_diff_density_rms 0.031
_refine_ls_abs_structure_details
;
 Flack x determined using 3431 quotients [(I+)-(I-)]/[(I+)+(I-)]
 (Parsons, Flack and Wagner, Acta Cryst. B69 (2013) 249-259).
;
_refine_ls_abs_structure_Flack -0.07(5)
_refine_ls_extinction_coef 0.0026(6)
_refine_ls_extinction_expression Fc^*^=kFc[1+0.001xFc^2^\l^3^/sin(2\q)]^-1/4^
_refine_ls_extinction_method 'SHELXL-2014/7 (Sheldrick 2014'
_refine_ls_goodness_of_fit_ref 1.033
_refine_ls_hydrogen_treatment constr
_refine_ls_matrix_type full
_refine_ls_number_parameters 502
_refine_ls_number_reflns 7647
_refine_ls_number_restraints 3
_refine_ls_restrained_S_all 1.033
_refine_ls_R_factor_all 0.0336
_refine_ls_R_factor_gt 0.0327
_refine_ls_shift/su_max 0.000
_refine_ls_shift/su_mean 0.000
_refine_ls_structure_factor_coef Fsqd
_refine_ls_weighting_details 'w=1/[\s^2^(Fo^2^)+(0.0580P)^2^+0.1114P] where P=(Fo^2^+2Fc^2^)/3'
_refine_ls_weighting_scheme calc
_refine_ls_wR_factor_gt 0.0899
_refine_ls_wR_factor_ref 0.0906
_reflns_Friedel_coverage 0.866
_reflns_Friedel_fraction_full 0.901
_reflns_Friedel_fraction_max 0.848
_reflns_number_gt 7543
_reflns_number_total 7647
_reflns_threshold_expression 'I > 2\s(I)'
_cod_data_source_file np7b00606_si_002.cif
_cod_data_source_block 1606074
_cod_original_cell_volume 1026.64(4)
_cod_database_code 1548513
_shelx_shelxl_version_number 2014/7
_chemical_oxdiff_formula 'C12 H20 N2 O4'
_chemical_oxdiff_usercomment CUB-10
_shelx_space_group_comment
;
The symmetry employed for this shelxl refinement is uniquely defined
by the following loop, which should always be used as a source of
symmetry information in preference to the above space-group names.
They are only intended as comments.
;
_reflns_odcompleteness_completeness 99.80
_reflns_odcompleteness_iscentric 1
_reflns_odcompleteness_theta 66.97
_olex2_refinement_description
;
1. Fixed Uiso
 At 1.2 times of:
  All C(H) groups, All C(H,H) groups
 At 1.5 times of:
  All C(H,H,H) groups, All O(H) groups
2.a Ternary CH refined with riding coordinates:
 C2'(H2'), C6(H6), C7(H7), C8'(H8'), C8A(H8AA), C13'(H13'), C14(H14), C15(H15),
  C16A(H16F), C19'(H19')
2.b Secondary CH2 refined with riding coordinates:
 C4'(H4'A,H4'B), C8(H8A,H8B), C15'(H15A,H15B), C16(H16A,H16B)
2.c Aromatic/amide H refined with riding coordinates:
 C2(H2A), C7'(H7'), C10(H10), C18'(H18')
2.d Idealised Me refined as rotating group:
 C3'(H3'A,H3'B,H3'C), C5'(H5'A,H5'B,H5'C), C6'(H6'A,H6'B,H6'C), C9'(H9'A,H9'B,
 H9'C), C10'(H10A,H10B,H10C), C11'(H11A,H11B,H11C), C14'(H14A,H14B,H14C),
 C16'(H16C,H16D,H16E), C17'(H17A,H17B,H17C), C20'(H20A,H20B,H20C), C21'(H21A,
 H21B,H21C), C22'(H22A,H22B,H22C)
2.e Idealised tetrahedral OH refined as rotating group:
 O2(H2), O7(H7A)
;
_olex2_submission_special_instructions 'No special instructions were received'
_oxdiff_exptl_absorpt_empirical_details
;
Empirical correction (ABSPACK) includes:
- Absorption correction using spherical harmonics
- Frame scaling
;
_oxdiff_exptl_absorpt_empirical_full_max 1.592
_oxdiff_exptl_absorpt_empirical_full_min 0.581

loop_
_space_group_symop_operation_xyz
'x, y, z'

loop_
_atom_site_label
_atom_site_type_symbol
_atom_site_fract_x
_atom_site_fract_y
_atom_site_fract_z
_atom_site_U_iso_or_equiv
_atom_site_adp_type
_atom_site_occupancy
_atom_site_site_symmetry_order
_atom_site_calc_flag
_atom_site_refinement_flags_posn
O1 O -0.04541(19) -0.13885(14) 0.16044(16) 0.0374(3) Uani 1 1 d .
O2 O -0.44542(18) -0.03938(17) 0.32176(17) 0.0399(4) Uani 1 1 d .
H2 H -0.4548 0.0136 0.3921 0.060 Uiso 1 1 calc GR
O3 O -0.36294(18) 0.15593(17) 0.56738(17) 0.0406(4) Uani 1 1 d .
O4 O 0.4543(3) 0.4868(2) 0.8812(2) 0.0644(6) Uani 1 1 d .
O5 O 0.12092(15) 0.20506(13) 0.62256(14) 0.0272(3) Uani 1 1 d .
C1 C -0.0934(3) -0.06842(19) 0.2604(2) 0.0300(4) Uani 1 1 d .
C1' C -0.2174(2) 0.17609(19) 0.5953(2) 0.0288(4) Uani 1 1 d .
C2 C -0.2520(3) -0.0911(2) 0.2397(2) 0.0329(4) Uani 1 1 d .
H2A H -0.3335 -0.1600 0.1526 0.039 Uiso 1 1 calc R
C2' C -0.0939(2) 0.28092(19) 0.7456(2) 0.0281(4) Uani 1 1 d .
H2' H -0.0072 0.3295 0.7411 0.034 Uiso 1 1 calc R
C3 C -0.2890(2) -0.01120(19) 0.3489(2) 0.0300(4) Uani 1 1 d .
C3' C -0.1680(3) 0.3814(2) 0.8248(2) 0.0378(5) Uani 1 1 d .
H3'A H -0.2084 0.4266 0.7759 0.057 Uiso 1 1 calc GR
H3'B H -0.0875 0.4460 0.9200 0.057 Uiso 1 1 calc GR
H3'C H -0.2548 0.3349 0.8281 0.057 Uiso 1 1 calc GR
C4 C -0.1698(2) 0.09519(19) 0.4858(2) 0.0265(4) Uani 1 1 d .
C4' C -0.0229(3) 0.2068(2) 0.8204(2) 0.0368(5) Uani 1 1 d .
H4'A H -0.1033 0.1709 0.8394 0.044 Uiso 1 1 calc R
H4'B H 0.0011 0.1317 0.7565 0.044 Uiso 1 1 calc R
C4A C -0.0109(2) 0.11094(17) 0.50001(19) 0.0251(4) Uani 1 1 d .
C5' C 0.1291(3) 0.2951(3) 0.9593(3) 0.0493(6) Uani 1 1 d .
H5'A H 0.2084 0.3332 0.9420 0.074 Uiso 1 1 calc GR
H5'B H 0.1704 0.2423 0.9978 0.074 Uiso 1 1 calc GR
H5'C H 0.1046 0.3659 1.0259 0.074 Uiso 1 1 calc GR
C5A C 0.2669(2) 0.18235(18) 0.6041(2) 0.0263(4) Uani 1 1 d .
C6 C 0.3657(2) 0.31457(19) 0.6358(2) 0.0287(4) Uani 1 1 d .
H6 H 0.4783 0.3154 0.6630 0.034 Uiso 1 1 calc R
C6' C 0.3542(3) 0.1381(2) 0.7043(2) 0.0341(4) Uani 1 1 d .
H6'A H 0.3875 0.2089 0.8008 0.051 Uiso 1 1 calc GR
H6'B H 0.4472 0.1178 0.6918 0.051 Uiso 1 1 calc GR
H6'C H 0.2834 0.0597 0.6836 0.051 Uiso 1 1 calc GR
C7 C 0.2984(2) 0.3086(2) 0.4939(2) 0.0307(4) Uani 1 1 d .
H7 H 0.1982 0.3329 0.4795 0.037 Uiso 1 1 calc R
C7' C 0.3573(3) 0.4323(2) 0.7584(3) 0.0401(5) Uani 1 1 d .
H7' H 0.2705 0.4651 0.7375 0.048 Uiso 1 1 calc R
C8 C 0.2582(3) 0.1589(2) 0.3830(2) 0.0329(4) Uani 1 1 d .
H8A H 0.3518 0.1403 0.3684 0.039 Uiso 1 1 calc R
H8B H 0.1713 0.1342 0.2926 0.039 Uiso 1 1 calc R
C8' C 0.4143(3) 0.4011(2) 0.4843(3) 0.0387(5) Uani 1 1 d .
H8' H 0.5073 0.3678 0.4859 0.046 Uiso 1 1 calc R
C8A C 0.2072(2) 0.07975(18) 0.4433(2) 0.0277(4) Uani 1 1 d .
H8AA H 0.2534 0.0053 0.4279 0.033 Uiso 1 1 calc R
C8B C 0.0286(2) 0.03357(19) 0.3929(2) 0.0272(4) Uani 1 1 d .
C9' C 0.4764(4) 0.5457(3) 0.6109(4) 0.0561(7) Uani 1 1 d .
H9'A H 0.5378 0.6020 0.5955 0.084 Uiso 1 1 calc GR
H9'B H 0.5436 0.5491 0.6963 0.084 Uiso 1 1 calc GR
H9'C H 0.3869 0.5765 0.6205 0.084 Uiso 1 1 calc GR
C10' C 0.3354(3) 0.3964(4) 0.3446(4) 0.0570(7) Uani 1 1 d .
H10A H 0.2455 0.4311 0.3414 0.085 Uiso 1 1 calc GR
H10B H 0.2987 0.3053 0.2664 0.085 Uiso 1 1 calc GR
H10C H 0.4124 0.4498 0.3380 0.085 Uiso 1 1 calc GR
C11' C -0.1680(3) -0.2436(2) 0.0230(2) 0.0407(5) Uani 1 1 d .
H11A H -0.2243 -0.3081 0.0328 0.061 Uiso 1 1 calc GR
H11B H -0.1191 -0.2868 -0.0381 0.061 Uiso 1 1 calc GR
H11C H -0.2424 -0.2059 -0.0176 0.061 Uiso 1 1 calc GR
O6 O 0.1302(2) 0.64160(16) 0.17719(17) 0.0396(4) Uani 1 1 d .
O7 O 0.56045(19) 0.87808(17) 0.6454(2) 0.0486(4) Uani 1 1 d .
H7A H 0.5789 0.9014 0.7274 0.073 Uiso 1 1 calc GR
O8 O 0.5032(2) 0.89530(19) 0.84500(19) 0.0560(5) Uani 1 1 d .
O9 O -0.0665(3) 0.4446(2) 0.5678(2) 0.0698(6) Uani 1 1 d .
O10 O 0.01058(17) 0.70789(14) 0.54426(15) 0.0330(3) Uani 1 1 d .
C9 C 0.1901(3) 0.69632(19) 0.3194(2) 0.0314(4) Uani 1 1 d .
C10 C 0.3512(3) 0.7671(2) 0.4160(3) 0.0358(5) Uani 1 1 d .
H10 H 0.4248 0.7827 0.3844 0.043 Uiso 1 1 calc R
C11 C 0.4015(2) 0.81419(19) 0.5589(2) 0.0349(5) Uani 1 1 d .
C12 C 0.2951(3) 0.79690(19) 0.6144(2) 0.0321(4) Uani 1 1 d .
C12' C 0.3569(3) 0.8416(2) 0.7649(2) 0.0390(5) Uani 1 1 d .
C12A C 0.1324(2) 0.72884(18) 0.5112(2) 0.0285(4) Uani 1 1 d .
C13' C 0.2461(3) 0.8258(2) 0.8275(2) 0.0421(6) Uani 1 1 d .
H13' H 0.1611 0.7399 0.7570 0.051 Uiso 1 1 calc R
C13A C -0.1420(2) 0.6350(2) 0.4131(2) 0.0319(4) Uani 1 1 d .
C14 C -0.2000(3) 0.4948(2) 0.3883(2) 0.0346(4) Uani 1 1 d .
H14 H -0.3179 0.4630 0.3367 0.041 Uiso 1 1 calc R
C14' C 0.3349(5) 0.8243(3) 0.9623(3) 0.0723(11) Uani 1 1 d .
H14A H 0.3825 0.7526 0.9413 0.108 Uiso 1 1 calc GR
H14B H 0.2604 0.8112 0.9974 0.108 Uiso 1 1 calc GR
H14C H 0.4178 0.9082 1.0333 0.108 Uiso 1 1 calc GR
C15 C -0.1347(3) 0.4031(2) 0.2907(2) 0.0340(4) Uani 1 1 d .
H15 H -0.0196 0.4236 0.3492 0.041 Uiso 1 1 calc R
C15' C 0.1666(3) 0.9389(2) 0.8543(3) 0.0452(6) Uani 1 1 d .
H15A H 0.2479 1.0234 0.9319 0.054 Uiso 1 1 calc R
H15B H 0.1264 0.9445 0.7699 0.054 Uiso 1 1 calc R
C16 C -0.1487(3) 0.4548(2) 0.1919(2) 0.0366(5) Uani 1 1 d .
H16A H -0.2582 0.4200 0.1175 0.044 Uiso 1 1 calc R
H16B H -0.0770 0.4288 0.1482 0.044 Uiso 1 1 calc R
C16' C 0.0285(5) 0.9202(3) 0.8909(4) 0.0711(9) Uani 1 1 d .
H16C H -0.0528 0.8368 0.8147 0.107 Uiso 1 1 calc GR
H16D H -0.0169 0.9927 0.9038 0.107 Uiso 1 1 calc GR
H16E H 0.0682 0.9191 0.9771 0.107 Uiso 1 1 calc GR
C16A C -0.0998(2) 0.6088(2) 0.2890(2) 0.0319(4) Uani 1 1 d .
H16F H -0.1568 0.6489 0.2371 0.038 Uiso 1 1 calc R
C16B C 0.0798(2) 0.67814(19) 0.3686(2) 0.0290(4) Uani 1 1 d .
C17' C -0.2540(3) 0.7199(3) 0.4338(3) 0.0485(6) Uani 1 1 d .
H17A H -0.2721 0.7316 0.5130 0.073 Uiso 1 1 calc GR
H17B H -0.3548 0.6760 0.3492 0.073 Uiso 1 1 calc GR
H17C H -0.2062 0.8058 0.4522 0.073 Uiso 1 1 calc GR
C18' C -0.1522(3) 0.5017(2) 0.5280(3) 0.0461(6) Uani 1 1 d .
H18' H -0.1929 0.5549 0.5883 0.055 Uiso 1 1 calc R
C19' C -0.2125(3) 0.2511(2) 0.2196(3) 0.0493(6) Uani 1 1 d .
H19' H -0.1770 0.2308 0.2949 0.059 Uiso 1 1 calc R
C20' C -0.3936(4) 0.2070(3) 0.1501(4) 0.0790(12) Uani 1 1 d .
H20A H -0.4326 0.2404 0.0884 0.119 Uiso 1 1 calc GR
H20B H -0.4307 0.2416 0.2221 0.119 Uiso 1 1 calc GR
H20C H -0.4331 0.1108 0.0955 0.119 Uiso 1 1 calc GR
C21' C -0.1510(3) 0.1692(2) 0.1127(3) 0.0509(6) Uani 1 1 d .
H21A H -0.1839 0.0766 0.0833 0.076 Uiso 1 1 calc GR
H21B H -0.0356 0.2019 0.1566 0.076 Uiso 1 1 calc GR
H21C H -0.1950 0.1776 0.0312 0.076 Uiso 1 1 calc GR
C22' C 0.2402(4) 0.6627(3) 0.1247(3) 0.0680(9) Uani 1 1 d .
H22A H 0.2913 0.7572 0.1725 0.102 Uiso 1 1 calc GR
H22B H 0.1827 0.6261 0.0242 0.102 Uiso 1 1 calc GR
H22C H 0.3205 0.6191 0.1422 0.102 Uiso 1 1 calc GR

loop_
_atom_site_aniso_label
_atom_site_aniso_U_11
_atom_site_aniso_U_22
_atom_site_aniso_U_33
_atom_site_aniso_U_23
_atom_site_aniso_U_13
_atom_site_aniso_U_12
O1 0.0398(8) 0.0287(7) 0.0276(7) 0.0022(6) 0.0178(7) 0.0040(6)
O2 0.0237(7) 0.0421(8) 0.0302(8) 0.0052(6) 0.0101(6) -0.0013(6)
O3 0.0246(7) 0.0463(9) 0.0342(8) 0.0089(7) 0.0143(6) 0.0067(6)
O4 0.0685(13) 0.0476(10) 0.0396(10) 0.0029(8) 0.0172(10) 0.0041(9)
O5 0.0198(6) 0.0241(6) 0.0230(6) 0.0031(5) 0.0083(5) 0.0035(5)
C1 0.0360(10) 0.0206(8) 0.0251(9) 0.0056(7) 0.0149(8) 0.0060(8)
C1' 0.0263(9) 0.0273(9) 0.0264(9) 0.0102(8) 0.0111(8) 0.0062(7)
C2 0.0319(10) 0.0260(9) 0.0238(9) 0.0055(8) 0.0081(8) -0.0007(7)
C2' 0.0254(9) 0.0278(9) 0.0243(9) 0.0084(8) 0.0116(8) 0.0079(7)
C3 0.0262(10) 0.0279(9) 0.0271(10) 0.0101(8) 0.0103(8) 0.0027(8)
C3' 0.0300(10) 0.0367(11) 0.0289(10) 0.0056(9) 0.0114(9) 0.0104(8)
C4 0.0249(9) 0.0233(8) 0.0237(9) 0.0084(7) 0.0098(7) 0.0029(7)
C4' 0.0421(12) 0.0388(11) 0.0280(10) 0.0160(9) 0.0158(9) 0.0150(9)
C4A 0.0254(9) 0.0179(8) 0.0218(9) 0.0057(7) 0.0079(7) 0.0021(7)
C5' 0.0494(14) 0.0563(14) 0.0288(11) 0.0166(10) 0.0107(11) 0.0226(12)
C5A 0.0221(8) 0.0233(8) 0.0289(9) 0.0095(7) 0.0128(8) 0.0071(7)
C6 0.0241(9) 0.0238(9) 0.0340(10) 0.0122(8) 0.0132(8) 0.0064(7)
C6' 0.0353(11) 0.0326(10) 0.0359(11) 0.0181(9) 0.0169(9) 0.0132(8)
C7 0.0247(9) 0.0325(10) 0.0381(11) 0.0194(9) 0.0156(8) 0.0109(8)
C7' 0.0418(12) 0.0247(9) 0.0420(12) 0.0095(9) 0.0196(10) 0.0035(9)
C8 0.0284(10) 0.0363(10) 0.0308(10) 0.0134(9) 0.0162(9) 0.0086(8)
C8' 0.0321(10) 0.0389(11) 0.0578(14) 0.0306(11) 0.0247(10) 0.0146(9)
C8A 0.0273(9) 0.0233(8) 0.0272(9) 0.0077(7) 0.0144(8) 0.0081(7)
C8B 0.0267(9) 0.0215(8) 0.0274(9) 0.0079(7) 0.0132(8) 0.0056(7)
C9' 0.0613(16) 0.0333(12) 0.088(2) 0.0356(14) 0.0422(16) 0.0166(11)
C10' 0.0425(13) 0.083(2) 0.078(2) 0.0618(18) 0.0325(14) 0.0217(13)
C11' 0.0494(14) 0.0279(10) 0.0261(10) 0.0018(8) 0.0174(10) 0.0020(9)
O6 0.0437(9) 0.0378(8) 0.0358(8) 0.0162(7) 0.0224(7) 0.0045(7)
O7 0.0272(8) 0.0355(8) 0.0525(10) 0.0076(8) 0.0107(8) 0.0008(6)
O8 0.0390(9) 0.0483(10) 0.0369(9) 0.0032(8) 0.0013(8) 0.0055(8)
O9 0.1023(18) 0.0642(13) 0.0510(12) 0.0358(11) 0.0328(12) 0.0340(12)
O10 0.0292(7) 0.0334(7) 0.0274(7) 0.0110(6) 0.0120(6) 0.0043(6)
C9 0.0351(11) 0.0233(9) 0.0349(10) 0.0129(8) 0.0182(9) 0.0090(8)
C10 0.0333(11) 0.0244(9) 0.0477(12) 0.0138(9) 0.0235(10) 0.0076(8)
C11 0.0273(10) 0.0219(9) 0.0429(12) 0.0097(8) 0.0133(9) 0.0061(8)
C12 0.0314(10) 0.0199(8) 0.0327(10) 0.0081(8) 0.0102(9) 0.0062(7)
C12' 0.0407(12) 0.0217(9) 0.0351(11) 0.0076(8) 0.0078(10) 0.0085(8)
C12A 0.0281(10) 0.0221(8) 0.0335(10) 0.0132(8) 0.0137(8) 0.0087(7)
C13' 0.0540(14) 0.0265(10) 0.0293(10) 0.0123(9) 0.0080(10) 0.0010(9)
C13A 0.0236(9) 0.0358(10) 0.0318(10) 0.0146(9) 0.0124(8) 0.0086(8)
C14 0.0275(10) 0.0348(10) 0.0350(11) 0.0132(9) 0.0158(9) 0.0048(8)
C14' 0.091(2) 0.0521(16) 0.0420(14) 0.0292(13) -0.0019(15) -0.0064(15)
C15 0.0306(10) 0.0304(10) 0.0313(10) 0.0085(8) 0.0160(9) 0.0034(8)
C15' 0.0633(16) 0.0319(11) 0.0389(12) 0.0142(10) 0.0292(12) 0.0065(10)
C16 0.0312(10) 0.0374(11) 0.0275(10) 0.0092(9) 0.0122(8) 0.0016(8)
C16' 0.097(3) 0.0597(18) 0.069(2) 0.0277(16) 0.060(2) 0.0135(17)
C16A 0.0272(10) 0.0366(10) 0.0293(10) 0.0166(9) 0.0113(8) 0.0086(8)
C16B 0.0280(10) 0.0251(9) 0.0315(10) 0.0133(8) 0.0132(8) 0.0076(7)
C17' 0.0452(14) 0.0569(15) 0.0530(15) 0.0290(13) 0.0283(12) 0.0290(12)
C18' 0.0553(15) 0.0397(12) 0.0408(12) 0.0169(10) 0.0269(12) 0.0062(11)
C19' 0.0549(15) 0.0327(11) 0.0487(14) 0.0109(10) 0.0292(12) -0.0001(10)
C20' 0.0578(19) 0.0416(15) 0.094(3) -0.0004(16) 0.0454(19) -0.0096(13)
C21' 0.0526(15) 0.0306(11) 0.0546(15) 0.0107(11) 0.0264(13) 0.0074(10)
C22' 0.072(2) 0.0659(18) 0.0461(15) 0.0153(14) 0.0341(15) -0.0169(15)

loop_
_atom_type_symbol
_atom_type_description
_atom_type_scat_dispersion_real
_atom_type_scat_dispersion_imag
_atom_type_scat_source
C C 0.0181 0.0091 'International Tables Vol C Tables 4.2.6.8 and 6.1.1.4'
H H 0.0000 0.0000 'International Tables Vol C Tables 4.2.6.8 and 6.1.1.4'
O O 0.0492 0.0322 'International Tables Vol C Tables 4.2.6.8 and 6.1.1.4'

loop_
_geom_angle_atom_site_label_1
_geom_angle_atom_site_label_2
_geom_angle_atom_site_label_3
_geom_angle
C1 O1 C11' 117.23(18)
C3 O2 H2 109.5
C4A O5 C5A 108.51(14)
O1 C1 C2 124.65(18)
O1 C1 C8B 115.86(19)
C2 C1 C8B 119.49(18)
O3 C1' C2' 118.46(18)
O3 C1' C4 119.93(17)
C4 C1' C2' 121.55(17)
C1 C2 H2A 120.0
C3 C2 C1 120.09(18)
C3 C2 H2A 120.0
C1' C2' H2' 108.5
C1' C2' C3' 111.25(17)
C1' C2' C4' 107.58(16)
C3' C2' H2' 108.5
C3' C2' C4' 112.28(18)
C4' C2' H2' 108.5
O2 C3 C2 116.92(17)
O2 C3 C4 120.16(18)
C2 C3 C4 122.91(19)
C2' C3' H3'A 109.5
C2' C3' H3'B 109.5
C2' C3' H3'C 109.5
H3'A C3' H3'B 109.5
H3'A C3' H3'C 109.5
H3'B C3' H3'C 109.5
C3 C4 C1' 119.98(18)
C4A C4 C1' 126.09(17)
C4A C4 C3 113.93(17)
C2' C4' H4'A 108.9
C2' C4' H4'B 108.9
H4'A C4' H4'B 107.7
C5' C4' C2' 113.50(19)
C5' C4' H4'A 108.9
C5' C4' H4'B 108.9
O5 C4A C4 123.39(17)
O5 C4A C8B 112.41(17)
C8B C4A C4 124.21(17)
C4' C5' H5'A 109.5
C4' C5' H5'B 109.5
C4' C5' H5'C 109.5
H5'A C5' H5'B 109.5
H5'A C5' H5'C 109.5
H5'B C5' H5'C 109.5
O5 C5A C6 107.41(14)
O5 C5A C6' 106.92(16)
O5 C5A C8A 105.95(14)
C6 C5A C8A 106.26(16)
C6' C5A C6 113.76(16)
C6' C5A C8A 115.99(16)
C5A C6 H6 108.5
C7 C6 C5A 105.24(15)
C7 C6 H6 108.5
C7' C6 C5A 109.83(18)
C7' C6 H6 108.5
C7' C6 C7 115.92(17)
C5A C6' H6'A 109.5
C5A C6' H6'B 109.5
C5A C6' H6'C 109.5
H6'A C6' H6'B 109.5
H6'A C6' H6'C 109.5
H6'B C6' H6'C 109.5
C6 C7 H7 108.8
C6 C7 C8 103.24(15)
C6 C7 C8' 114.05(17)
C8 C7 H7 108.8
C8' C7 H7 108.8
C8' C7 C8 112.93(19)
O4 C7' C6 125.0(2)
O4 C7' H7' 117.5
C6 C7' H7' 117.5
C7 C8 H8A 110.4
C7 C8 H8B 110.4
C7 C8 C8A 106.45(16)
H8A C8 H8B 108.6
C8A C8 H8A 110.4
C8A C8 H8B 110.4
C7 C8' H8' 107.7
C9' C8' C7 112.1(2)
C9' C8' H8' 107.7
C10' C8' C7 111.0(2)
C10' C8' H8' 107.7
C10' C8' C9' 110.6(2)
C5A C8A H8AA 111.4
C8 C8A C5A 105.98(15)
C8 C8A H8AA 111.4
C8B C8A C5A 101.62(16)
C8B C8A C8 114.38(16)
C8B C8A H8AA 111.4
C1 C8B C8A 130.52(19)
C4A C8B C1 119.36(18)
C4A C8B C8A 110.10(17)
C8' C9' H9'A 109.5
C8' C9' H9'B 109.5
C8' C9' H9'C 109.5
H9'A C9' H9'B 109.5
H9'A C9' H9'C 109.5
H9'B C9' H9'C 109.5
C8' C10' H10A 109.5
C8' C10' H10B 109.5
C8' C10' H10C 109.5
H10A C10' H10B 109.5
H10A C10' H10C 109.5
H10B C10' H10C 109.5
O1 C11' H11A 109.5
O1 C11' H11B 109.5
O1 C11' H11C 109.5
H11A C11' H11B 109.5
H11A C11' H11C 109.5
H11B C11' H11C 109.5
C9 O6 C22' 117.0(2)
C11 O7 H7A 109.5
C12A O10 C13A 109.09(15)
O6 C9 C10 124.4(2)
O6 C9 C16B 115.98(18)
C16B C9 C10 119.6(2)
C9 C10 H10 120.1
C11 C10 C9 119.9(2)
C11 C10 H10 120.1
O7 C11 C10 116.5(2)
O7 C11 C12 120.7(2)
C10 C11 C12 122.88(19)
C11 C12 C12' 120.3(2)
C12A C12 C11 114.16(19)
C12A C12 C12' 125.5(2)
O8 C12' C12 120.1(2)
O8 C12' C13' 118.3(2)
C12 C12' C13' 121.5(2)
O10 C12A C12 123.11(19)
O10 C12A C16B 112.65(17)
C16B C12A C12 124.2(2)
C12' C13' H13' 108.2
C12' C13' C14' 111.7(2)
C12' C13' C15' 108.52(18)
C14' C13' H13' 108.2
C14' C13' C15' 112.0(2)
C15' C13' H13' 108.2
O10 C13A C14 106.74(16)
O10 C13A C16A 106.50(16)
O10 C13A C17' 107.04(18)
C14 C13A C16A 105.19(17)
C17' C13A C14 115.4(2)
C17' C13A C16A 115.33(19)
C13A C14 H14 108.0
C15 C14 C13A 105.95(17)
C15 C14 H14 108.0
C18' C14 C13A 111.06(18)
C18' C14 H14 108.0
C18' C14 C15 115.5(2)
C13' C14' H14A 109.5
C13' C14' H14B 109.5
C13' C14' H14C 109.5
H14A C14' H14B 109.5
H14A C14' H14C 109.5
H14B C14' H14C 109.5
C14 C15 H15 107.2
C14 C15 C19' 115.18(19)
C16 C15 C14 102.59(18)
C16 C15 H15 107.2
C16 C15 C19' 116.84(19)
C19' C15 H15 107.2
C13' C15' H15A 108.8
C13' C15' H15B 108.8
H15A C15' H15B 107.7
C16' C15' C13' 114.0(2)
C16' C15' H15A 108.8
C16' C15' H15B 108.8
C15 C16 H16A 110.8
C15 C16 H16B 110.8
C15 C16 C16A 104.74(17)
H16A C16 H16B 108.9
C16A C16 H16A 110.8
C16A C16 H16B 110.8
C15' C16' H16C 109.5
C15' C16' H16D 109.5
C15' C16' H16E 109.5
H16C C16' H16D 109.5
H16C C16' H16E 109.5
H16D C16' H16E 109.5
C13A C16A H16F 111.5
C16 C16A C13A 105.65(17)
C16 C16A H16F 111.5
C16B C16A C13A 101.46(16)
C16B C16A C16 114.73(18)
C16B C16A H16F 111.5
C9 C16B C16A 130.59(19)
C12A C16B C9 119.19(19)
C12A C16B C16A 110.22(18)
C13A C17' H17A 109.5
C13A C17' H17B 109.5
C13A C17' H17C 109.5
H17A C17' H17B 109.5
H17A C17' H17C 109.5
H17B C17' H17C 109.5
O9 C18' C14 125.6(3)
O9 C18' H18' 117.2
C14 C18' H18' 117.2
C15 C19' H19' 107.1
C20' C19' C15 114.3(2)
C20' C19' H19' 107.1
C20' C19' C21' 110.3(2)
C21' C19' C15 110.6(2)
C21' C19' H19' 107.1
C19' C20' H20A 109.5
C19' C20' H20B 109.5
C19' C20' H20C 109.5
H20A C20' H20B 109.5
H20A C20' H20C 109.5
H20B C20' H20C 109.5
C19' C21' H21A 109.5
C19' C21' H21B 109.5
C19' C21' H21C 109.5
H21A C21' H21B 109.5
H21A C21' H21C 109.5
H21B C21' H21C 109.5
O6 C22' H22A 109.5
O6 C22' H22B 109.5
O6 C22' H22C 109.5
H22A C22' H22B 109.5
H22A C22' H22C 109.5
H22B C22' H22C 109.5

loop_
_geom_bond_atom_site_label_1
_geom_bond_atom_site_label_2
_geom_bond_distance
O1 C1 1.349(3)
O1 C11' 1.435(2)
O2 H2 0.8200
O2 C3 1.350(2)
O3 C1' 1.248(3)
O4 C7' 1.202(3)
O5 C4A 1.363(2)
O5 C5A 1.479(2)
C1 C2 1.388(3)
C1 C8B 1.399(3)
C1' C2' 1.513(3)
C1' C4 1.457(3)
C2 H2A 0.9300
C2 C3 1.386(3)
C2' H2' 0.9800
C2' C3' 1.528(3)
C2' C4' 1.543(3)
C3 C4 1.428(3)
C3' H3'A 0.9600
C3' H3'B 0.9600
C3' H3'C 0.9600
C4 C4A 1.414(3)
C4' H4'A 0.9700
C4' H4'B 0.9700
C4' C5' 1.519(3)
C4A C8B 1.377(3)
C5' H5'A 0.9600
C5' H5'B 0.9600
C5' H5'C 0.9600
C5A C6 1.543(3)
C5A C6' 1.516(3)
C5A C8A 1.549(3)
C6 H6 0.9800
C6 C7 1.533(3)
C6 C7' 1.509(3)
C6' H6'A 0.9600
C6' H6'B 0.9600
C6' H6'C 0.9600
C7 H7 0.9800
C7 C8 1.542(3)
C7 C8' 1.538(3)
C7' H7' 0.9300
C8 H8A 0.9700
C8 H8B 0.9700
C8 C8A 1.543(3)
C8' H8' 0.9800
C8' C9' 1.530(4)
C8' C10' 1.523(4)
C8A H8AA 0.9800
C8A C8B 1.503(3)
C9' H9'A 0.9600
C9' H9'B 0.9600
C9' H9'C 0.9600
C10' H10A 0.9600
C10' H10B 0.9600
C10' H10C 0.9600
C11' H11A 0.9600
C11' H11B 0.9600
C11' H11C 0.9600
O6 C9 1.352(3)
O6 C22' 1.431(3)
O7 H7A 0.8200
O7 C11 1.352(3)
O8 C12' 1.240(3)
O9 C18' 1.195(4)
O10 C12A 1.362(3)
O10 C13A 1.470(2)
C9 C10 1.394(3)
C9 C16B 1.392(3)
C10 H10 0.9300
C10 C11 1.383(3)
C11 C12 1.416(3)
C12 C12' 1.460(3)
C12 C12A 1.415(3)
C12' C13' 1.511(4)
C12A C16B 1.370(3)
C13' H13' 0.9800
C13' C14' 1.523(3)
C13' C15' 1.540(4)
C13A C14 1.547(3)
C13A C16A 1.554(3)
C13A C17' 1.511(3)
C14 H14 0.9800
C14 C15 1.527(3)
C14 C18' 1.511(3)
C14' H14A 0.9600
C14' H14B 0.9600
C14' H14C 0.9600
C15 H15 0.9800
C15 C16 1.522(3)
C15 C19' 1.547(3)
C15' H15A 0.9700
C15' H15B 0.9700
C15' C16' 1.524(4)
C16 H16A 0.9700
C16 H16B 0.9700
C16 C16A 1.544(3)
C16' H16C 0.9600
C16' H16D 0.9600
C16' H16E 0.9600
C16A H16F 0.9800
C16A C16B 1.513(3)
C17' H17A 0.9600
C17' H17B 0.9600
C17' H17C 0.9600
C18' H18' 0.9300
C19' H19' 0.9800
C19' C20' 1.504(4)
C19' C21' 1.530(4)
C20' H20A 0.9600
C20' H20B 0.9600
C20' H20C 0.9600
C21' H21A 0.9600
C21' H21B 0.9600
C21' H21C 0.9600
C22' H22A 0.9600
C22' H22B 0.9600
C22' H22C 0.9600

loop_
_geom_hbond_atom_site_label_D
_geom_hbond_atom_site_label_H
_geom_hbond_atom_site_label_A
_geom_hbond_distance_DH
_geom_hbond_distance_HA
_geom_hbond_distance_DA
_geom_hbond_angle_DHA
_geom_hbond_site_symmetry_A
O2 H2 O3 0.82 1.77 2.504(2) 148.4 .
C2' H2' O5 0.98 2.27 2.844(2) 116.7 .
C6 H6 O3 0.98 2.59 3.378(3) 137.6 1_655
O7 H7A O8 0.82 1.79 2.522(3) 147.3 .
C13' H13' O10 0.98 2.23 2.816(3) 117.3 .
C22' H22A O2 0.96 2.62 3.488(3) 149.8 1_665

loop_
_geom_torsion_atom_site_label_1
_geom_torsion_atom_site_label_2
_geom_torsion_atom_site_label_3
_geom_torsion_atom_site_label_4
_geom_torsion
O1 C1 C2 C3 -178.82(19)
O1 C1 C8B C4A 179.30(18)
O1 C1 C8B C8A 0.7(3)
O2 C3 C4 C1' -1.7(3)
O2 C3 C4 C4A 178.46(18)
O3 C1' C2' C3' -21.7(3)
O3 C1' C2' C4' 101.7(2)
O3 C1' C4 C3 -3.0(3)
O3 C1' C4 C4A 176.79(19)
O5 C4A C8B C1 179.53(16)
O5 C4A C8B C8A -1.6(2)
O5 C5A C6 C7 -87.12(18)
O5 C5A C6 C7' 38.3(2)
O5 C5A C8A C8 108.43(17)
O5 C5A C8A C8B -11.38(18)
C1 C2 C3 O2 -179.62(19)
C1 C2 C3 C4 -0.7(3)
C1' C2' C4' C5' 166.5(2)
C1' C4 C4A O5 1.3(3)
C1' C4 C4A C8B -178.86(18)
C2 C1 C8B C4A -0.9(3)
C2 C1 C8B C8A -179.5(2)
C2 C3 C4 C1' 179.40(19)
C2 C3 C4 C4A -0.4(3)
C2' C1' C4 C3 174.12(17)
C2' C1' C4 C4A -6.1(3)
C3 C4 C4A O5 -178.91(17)
C3 C4 C4A C8B 0.9(3)
C3' C2' C4' C5' -70.8(3)
C4 C1' C2' C3' 161.14(18)
C4 C1' C2' C4' -75.5(2)
C4 C4A C8B C1 -0.3(3)
C4 C4A C8B C8A 178.56(17)
C4A O5 C5A C6 124.52(16)
C4A O5 C5A C6' -113.02(17)
C4A O5 C5A C8A 11.27(19)
C5A O5 C4A C4 173.53(17)
C5A O5 C4A C8B -6.3(2)
C5A C6 C7 C8 -35.83(19)
C5A C6 C7 C8' -158.73(17)
C5A C6 C7' O4 93.9(3)
C5A C8A C8B C1 -173.1(2)
C5A C8A C8B C4A 8.2(2)
C6 C5A C8A C8 -5.6(2)
C6 C5A C8A C8B -125.43(16)
C6 C7 C8 C8A 32.50(19)
C6 C7 C8' C9' -52.2(3)
C6 C7 C8' C10' -176.4(2)
C6' C5A C6 C7 154.77(17)
C6' C5A C6 C7' -79.8(2)
C6' C5A C8A C8 -133.14(18)
C6' C5A C8A C8B 107.04(18)
C7 C6 C7' O4 -147.1(2)
C7 C8 C8A C5A -16.7(2)
C7 C8 C8A C8B 94.41(19)
C7' C6 C7 C8 -157.39(17)
C7' C6 C7 C8' 79.7(2)
C8 C7 C8' C9' -169.69(19)
C8 C7 C8' C10' 66.1(3)
C8 C8A C8B C1 73.2(3)
C8 C8A C8B C4A -105.5(2)
C8' C7 C8 C8A 156.14(17)
C8A C5A C6 C7 25.92(19)
C8A C5A C6 C7' 151.36(17)
C8B C1 C2 C3 1.4(3)
C11' O1 C1 C2 0.6(3)
C11' O1 C1 C8B -179.56(18)
O6 C9 C10 C11 -177.19(19)
O6 C9 C16B C12A 178.86(17)
O6 C9 C16B C16A -1.5(3)
O7 C11 C12 C12' -3.3(3)
O7 C11 C12 C12A 179.69(18)
O8 C12' C13' C14' -24.1(3)
O8 C12' C13' C15' 99.8(2)
O10 C12A C16B C9 177.68(16)
O10 C12A C16B C16A -2.0(2)
O10 C13A C14 C15 -93.10(19)
O10 C13A C14 C18' 33.1(2)
O10 C13A C16A C16 117.71(17)
O10 C13A C16A C16B -2.3(2)
C9 C10 C11 O7 177.88(18)
C9 C10 C11 C12 -1.7(3)
C10 C9 C16B C12A -0.9(3)
C10 C9 C16B C16A 178.7(2)
C10 C11 C12 C12' 176.27(19)
C10 C11 C12 C12A -0.8(3)
C11 C12 C12' O8 0.1(3)
C11 C12 C12' C13' 179.39(18)
C11 C12 C12A O10 -176.84(16)
C11 C12 C12A C16B 2.5(3)
C12 C12' C13' C14' 156.7(2)
C12 C12' C13' C15' -79.4(2)
C12 C12A C16B C9 -1.7(3)
C12 C12A C16B C16A 178.54(17)
C12' C12 C12A O10 6.3(3)
C12' C12 C12A C16B -174.34(19)
C12' C13' C15' C16' 169.0(2)
C12A O10 C13A C14 113.30(17)
C12A O10 C13A C16A 1.3(2)
C12A O10 C13A C17' -122.57(19)
C12A C12 C12' O8 176.8(2)
C12A C12 C12' C13' -3.9(3)
C13A O10 C12A C12 179.84(17)
C13A O10 C12A C16B 0.4(2)
C13A C14 C15 C16 -36.8(2)
C13A C14 C15 C19' -164.8(2)
C13A C14 C18' O9 -118.9(3)
C13A C16A C16B C9 -177.1(2)
C13A C16A C16B C12A 2.6(2)
C14 C13A C16A C16 4.7(2)
C14 C13A C16A C16B -115.35(17)
C14 C15 C16 C16A 39.5(2)
C14 C15 C19' C20' 48.9(3)
C14 C15 C19' C21' 174.0(2)
C14' C13' C15' C16' -67.2(3)
C15 C14 C18' O9 1.7(4)
C15 C16 C16A C13A -27.5(2)
C15 C16 C16A C16B 83.4(2)
C16 C15 C19' C20' -71.7(3)
C16 C15 C19' C21' 53.5(3)
C16 C16A C16B C9 69.6(3)
C16 C16A C16B C12A -110.7(2)
C16A C13A C14 C15 19.8(2)
C16A C13A C14 C18' 145.96(19)
C16B C9 C10 C11 2.5(3)
C17' C13A C14 C15 148.1(2)
C17' C13A C14 C18' -85.7(2)
C17' C13A C16A C16 -123.7(2)
C17' C13A C16A C16B 116.3(2)
C18' C14 C15 C16 -160.17(18)
C18' C14 C15 C19' 71.8(3)
C19' C15 C16 C16A 166.5(2)
C22' O6 C9 C10 -2.3(3)
C22' O6 C9 C16B 178.0(2)
